data_7243753
loop_
_publ_author_name
'Li, Zi-Xi'
'Kuang, Xiao-Nan'
'Wang, Guo'
'Zhu, Ning'
'Sun, Zhen-Zhou'
'Han, Hong-Liang'
'Yang, Yu-Ping'
'Li, Zhong-Feng'
'Xin, Xiu-Lan'
'Jin, Qiong-Hua'
'Ren, Zhi-Gang'

_publ_section_title
;
 A series of luminescent Cu(i) complexes based on the diphosphine ligand
 and diimine ligand: weak intermolecular interactions, terahertz
 spectroscopy and photoproperties
;
_journal_issue 47
_journal_name_full CrystEngComm
_journal_page_first 8323
_journal_page_last 8333
_journal_paper_doi 10.1039/D1CE01132D
_journal_volume 23
_journal_year 2021
_chemical_formula_moiety 'C55 H44 Cu N4 P2, C F3 O3 S'
_chemical_formula_sum 'C56 H44 Cu F3 N4 O3 P2 S'
_chemical_formula_weight 1035.49
_space_group_crystal_system monoclinic
_space_group_IT_number 14
_space_group_name_Hall '-P 2yn'
_space_group_name_H-M_alt 'P 1 21/n 1'
_atom_sites_solution_hydrogens geom
_atom_sites_solution_primary dual
_audit_creation_date 2021-07-05
_audit_creation_method
;
Olex2 1.2
(compiled 2018.05.29 svn.r3508 for OlexSys, GUI svn.r5506)
;
_audit_update_record
;
2021-08-17 deposited with the CCDC.	2021-09-09 downloaded from the CCDC.
;
_cell_angle_alpha 90
_cell_angle_beta 108.218(3)
_cell_angle_gamma 90
_cell_formula_units_Z 4
_cell_length_a 15.7280(4)
_cell_length_b 13.5055(2)
_cell_length_c 24.0316(6)
_cell_measurement_reflns_used 7358
_cell_measurement_temperature 104.9
_cell_measurement_theta_max 29.3627
_cell_measurement_theta_min 2.9971
_cell_volume 4848.8(2)
_computing_cell_refinement
;
CrysAlisPro, Agilent Technologies,
Version 1.171.35.11 (release 16-05-2011 CrysAlis171 .NET)
(compiled May 16 2011,17:55:39)
;
_computing_data_collection
;
CrysAlisPro, Agilent Technologies,
Version 1.171.35.11 (release 16-05-2011 CrysAlis171 .NET)
(compiled May 16 2011,17:55:39)
;
_computing_data_reduction
;
CrysAlisPro, Agilent Technologies,
Version 1.171.35.11 (release 16-05-2011 CrysAlis171 .NET)
(compiled May 16 2011,17:55:39)
;
_computing_molecular_graphics 'Olex2 (Dolomanov et al., 2009)'
_computing_publication_material 'Olex2 (Dolomanov et al., 2009)'
_computing_structure_refinement 'ShelXL (Sheldrick, 2015)'
_computing_structure_solution 'ShelXT (Sheldrick, 2015)'
_diffrn_ambient_temperature 104.9
_diffrn_detector_area_resol_mean 16.0971
_diffrn_measured_fraction_theta_full 0.998
_diffrn_measured_fraction_theta_max 0.852
_diffrn_measurement_details
;
#__ type_ start__ end____ width___ exp.time_
  1 omega    4.00   29.00   1.0000    3.5000
omega____ theta____ kappa____ phi______ frames
    -      -15.9711 -114.0000    8.0000 25

#__ type_ start__ end____ width___ exp.time_
  2 omega  -46.00   39.00   1.0000    3.5000
omega____ theta____ kappa____ phi______ frames
    -       21.2836  -37.0000  150.0000 85

#__ type_ start__ end____ width___ exp.time_
  3 omega   27.00   68.00   1.0000    3.5000
omega____ theta____ kappa____ phi______ frames
    -       21.2836 -114.0000   80.0000 41

#__ type_ start__ end____ width___ exp.time_
  4 omega  -17.00   90.00   1.0000    3.5000
omega____ theta____ kappa____ phi______ frames
    -       21.2836    0.0000    0.0000 107

#__ type_ start__ end____ width___ exp.time_
  5 omega   15.00   41.00   1.0000    3.5000
omega____ theta____ kappa____ phi______ frames
    -       21.2836   37.0000  120.0000 26
;
_diffrn_measurement_device_type 'Xcalibur, Eos, Gemini'
_diffrn_measurement_method '\w scans'
_diffrn_orient_matrix_UB_11 0.0272709000
_diffrn_orient_matrix_UB_12 -0.0085033000
_diffrn_orient_matrix_UB_13 -0.0180961000
_diffrn_orient_matrix_UB_21 -0.0350814000
_diffrn_orient_matrix_UB_22 0.0167498000
_diffrn_orient_matrix_UB_23 -0.0247069000
_diffrn_orient_matrix_UB_31 0.0167356000
_diffrn_orient_matrix_UB_32 0.0490344000
_diffrn_orient_matrix_UB_33 0.0053032000
_diffrn_radiation_monochromator graphite
_diffrn_radiation_type MoK\a
_diffrn_radiation_wavelength 0.71073
_diffrn_reflns_av_R_equivalents 0.0306
_diffrn_reflns_av_unetI/netI 0.0452
_diffrn_reflns_Laue_measured_fraction_full 0.998
_diffrn_reflns_Laue_measured_fraction_max 0.852
_diffrn_reflns_limit_h_max 17
_diffrn_reflns_limit_h_min -21
_diffrn_reflns_limit_k_max 17
_diffrn_reflns_limit_k_min -16
_diffrn_reflns_limit_l_max 33
_diffrn_reflns_limit_l_min -29
_diffrn_reflns_number 27678
_diffrn_reflns_point_group_measured_fraction_full 0.998
_diffrn_reflns_point_group_measured_fraction_max 0.852
_diffrn_reflns_theta_full 25.242
_diffrn_reflns_theta_max 29.428
_diffrn_reflns_theta_min 3.003
_diffrn_source 'Enhance (Mo) X-ray Source'
_exptl_absorpt_coefficient_mu 0.622
_exptl_absorpt_correction_T_max 1.00000
_exptl_absorpt_correction_T_min 0.85367
_exptl_absorpt_correction_type multi-scan
_exptl_absorpt_process_details
;
CrysAlisPro, Agilent Technologies,
Version 1.171.35.11 (release 16-05-2011 CrysAlis171 .NET)
(compiled May 16 2011,17:55:39)
Empirical absorption correction using spherical harmonics,
 implemented in SCALE3 ABSPACK scaling algorithm.
;
_exptl_crystal_colour 'clear light orange'
_exptl_crystal_colour_lustre clear
_exptl_crystal_colour_modifier light
_exptl_crystal_colour_primary orange
_exptl_crystal_density_diffrn 1.418
_exptl_crystal_description block
_exptl_crystal_F_000 2136
_exptl_crystal_size_max 0.4
_exptl_crystal_size_mid 0.3
_exptl_crystal_size_min 0.25
_refine_diff_density_max 0.680
_refine_diff_density_min -0.691
_refine_diff_density_rms 0.067
_refine_ls_extinction_method none
_refine_ls_goodness_of_fit_ref 1.021
_refine_ls_hydrogen_treatment constr
_refine_ls_matrix_type full
_refine_ls_number_parameters 631
_refine_ls_number_reflns 11435
_refine_ls_number_restraints 0
_refine_ls_restrained_S_all 1.021
_refine_ls_R_factor_all 0.0574
_refine_ls_R_factor_gt 0.0413
_refine_ls_shift/su_max 0.002
_refine_ls_shift/su_mean 0.000
_refine_ls_structure_factor_coef Fsqd
_refine_ls_weighting_details
;
 w=1/[\s^2^(Fo^2^)+(0.0344P)^2^+4.1631P]
 where P=(Fo^2^+2Fc^2^)/3
;
_refine_ls_weighting_scheme calc
_refine_ls_wR_factor_gt 0.0887
_refine_ls_wR_factor_ref 0.0971
_reflns_Friedel_coverage 0.000
_reflns_number_gt 9248
_reflns_number_total 11435
_reflns_threshold_expression 'I > 2\s(I)'
_cod_data_source_file d1ce01132d2.cif
_cod_data_source_block exp_4329
_cod_depositor_comments 'Adding full bibliography for 7243753--7243757.cif.'
_cod_database_code 7243753
_shelxl_version_number 2013-2
_shelx_space_group_comment
;
The symmetry employed for this shelxl refinement is uniquely defined
by the following loop, which should always be used as a source of
symmetry information in preference to the above space-group names.
They are only intended as comments.
;
_shelx_estimated_absorpt_t_max 0.860
_shelx_estimated_absorpt_t_min 0.789
_reflns_odcompleteness_completeness 99.75
_reflns_odcompleteness_iscentric 1
_reflns_odcompleteness_theta 26.32
_olex2_refinement_description
;
1. Fixed Uiso
 At 1.2 times of:
  All C(H) groups, All C(H,H) groups
2.a Secondary CH2 refined with riding coordinates:
 C37(H37A,H37B), C38(H38A,H38B)
2.b Aromatic/amide H refined with riding coordinates:
 C1(H1), C32(H32), C8(H8), C12(H12), C9(H9), C48(H48), C2(H2), C11(H11),
 C40(H40), C42(H42), C20(H20), C41(H41), C22(H22), C43(H43), C14(H14), C51(H51),
  C53(H53), C15(H15), C44(H44), C24(H24), C36(H36), C52(H52), C18(H18),
 C47(H47), C16(H16), C21(H21), C55(H55), C33(H33), C26(H26), C45(H45), C46(H46),
  C23(H23), C30(H30), C17(H17), C27(H27), C28(H28), C54(H54), C29(H29),
 C34(H34), C35(H35)
;
_olex2_submission_special_instructions 'No special instructions were received'

loop_
_space_group_symop_operation_xyz
'x, y, z'
'-x+1/2, y+1/2, -z+1/2'
'-x, -y, -z'
'x-1/2, -y-1/2, z-1/2'

loop_
_atom_site_label
_atom_site_type_symbol
_atom_site_fract_x
_atom_site_fract_y
_atom_site_fract_z
_atom_site_U_iso_or_equiv
_atom_site_adp_type
_atom_site_occupancy
_atom_site_site_symmetry_order
_atom_site_calc_flag
_atom_site_refinement_flags_posn
_atom_site_refinement_flags_adp
_atom_site_refinement_flags_occupancy
_atom_site_disorder_assembly
_atom_site_disorder_group
Cu1 Cu 0.68067(2) 0.76600(2) 0.46762(2) 0.01511(7) Uani 1 1 d . . . . .
P1 P 0.79352(4) 0.81860(4) 0.43762(2) 0.01605(11) Uani 1 1 d . . . . .
P2 P 0.72678(4) 0.61948(4) 0.51146(2) 0.01602(11) Uani 1 1 d . . . . .
S1 S 0.41432(4) 0.66703(4) 0.18387(2) 0.02247(12) Uani 1 1 d . . . . .
O2 O 0.39626(12) 0.68767(12) 0.12221(7) 0.0307(4) Uani 1 1 d . . . . .
N2 N 0.63107(11) 0.84209(12) 0.52389(7) 0.0150(3) Uani 1 1 d . . . . .
O1 O 0.33683(12) 0.64804(16) 0.20167(8) 0.0416(5) Uani 1 1 d . . . . .
N1 N 0.54571(11) 0.76360(12) 0.41956(7) 0.0150(3) Uani 1 1 d . . . . .
N3 N 0.88170(12) 0.64280(12) 0.48270(8) 0.0183(4) Uani 1 1 d . . . . .
N4 N 0.93680(13) 0.60634(13) 0.40565(8) 0.0227(4) Uani 1 1 d . . . . .
F1 F 0.49366(16) 0.51911(16) 0.24962(8) 0.0776(7) Uani 1 1 d . . . . .
O3 O 0.47990(14) 0.72874(16) 0.22288(9) 0.0516(6) Uani 1 1 d . . . . .
C1 C 0.67463(14) 0.87066(15) 0.57850(9) 0.0188(4) Uani 1 1 d . . . . .
H1 H 0.7368 0.8664 0.5917 0.023 Uiso 1 1 calc R . . . .
C6 C 0.49415(13) 0.81080(13) 0.44773(8) 0.0138(4) Uani 1 1 d . . . . .
C31 C 0.68856(14) 0.51560(15) 0.46169(9) 0.0182(4) Uani 1 1 d . . . . .
C32 C 0.68182(14) 0.53089(15) 0.40277(9) 0.0204(4) Uani 1 1 d . . . . .
H32 H 0.6941 0.5931 0.3906 0.024 Uiso 1 1 calc R . . . .
C5 C 0.54023(13) 0.85144(13) 0.50488(9) 0.0142(4) Uani 1 1 d . . . . .
C25 C 0.70630(16) 0.58176(15) 0.57900(10) 0.0219(5) Uani 1 1 d . . . . .
C39 C 0.90366(13) 0.57272(15) 0.44741(9) 0.0173(4) Uani 1 1 d . . . . .
C8 C 0.35391(14) 0.87438(14) 0.45723(9) 0.0172(4) Uani 1 1 d . . . . .
H8 H 0.2932 0.8872 0.4404 0.021 Uiso 1 1 calc R . . . .
C7 C 0.39989(13) 0.81654(14) 0.42521(9) 0.0149(4) Uani 1 1 d . . . . .
C49 C 0.78603(14) 0.80548(14) 0.36071(9) 0.0179(4) Uani 1 1 d . . . . .
C12 C 0.50295(14) 0.72054(15) 0.36871(9) 0.0181(4) Uani 1 1 d . . . . .
H12 H 0.5370 0.6893 0.3485 0.022 Uiso 1 1 calc R . . . .
C3 C 0.53889(14) 0.91838(14) 0.59824(9) 0.0168(4) Uani 1 1 d . . . . .
C37 C 0.85054(14) 0.61406(15) 0.53140(9) 0.0185(4) Uani 1 1 d . . . . .
H37A H 0.8767 0.6578 0.5643 0.022 Uiso 1 1 calc R . . . .
H37B H 0.8705 0.5472 0.5435 0.022 Uiso 1 1 calc R . . . .
C9 C 0.39727(14) 0.91048(14) 0.51132(9) 0.0168(4) Uani 1 1 d . . . . .
H9 H 0.3655 0.9469 0.5310 0.020 Uiso 1 1 calc R . . . .
C48 C 0.70492(15) 0.77788(15) 0.32051(10) 0.0229(5) Uani 1 1 d . . . . .
H48 H 0.6563 0.7644 0.3335 0.027 Uiso 1 1 calc R . . . .
C50 C 0.82991(14) 0.94712(15) 0.45492(9) 0.0184(4) Uani 1 1 d . . . . .
C4 C 0.49136(14) 0.89368(14) 0.53892(9) 0.0151(4) Uani 1 1 d . . . . .
C10 C 0.35634(14) 0.76612(14) 0.37163(9) 0.0169(4) Uani 1 1 d . . . . .
C2 C 0.63089(15) 0.90664(15) 0.61661(9) 0.0198(4) Uani 1 1 d . . . . .
H2 H 0.6639 0.9230 0.6549 0.024 Uiso 1 1 calc R . . . .
C19 C 0.49271(15) 0.94989(15) 0.64031(9) 0.0192(4) Uani 1 1 d . . . . .
C11 C 0.41033(14) 0.71949(15) 0.34405(9) 0.0189(4) Uani 1 1 d . . . . .
H11 H 0.3845 0.6871 0.3086 0.023 Uiso 1 1 calc R . . . .
C13 C 0.25751(14) 0.75786(14) 0.34558(9) 0.0184(4) Uani 1 1 d . . . . .
C40 C 0.89218(14) 0.47101(15) 0.45517(10) 0.0219(5) Uani 1 1 d . . . . .
H40 H 0.8701 0.4487 0.4846 0.026 Uiso 1 1 calc R . . . .
C42 C 0.94662(15) 0.43841(17) 0.37431(10) 0.0254(5) Uani 1 1 d . . . . .
H42 H 0.9610 0.3947 0.3487 0.031 Uiso 1 1 calc R . . . .
C20 C 0.52654(16) 1.02689(16) 0.67985(9) 0.0249(5) Uani 1 1 d . . . . .
H20 H 0.5779 1.0603 0.6791 0.030 Uiso 1 1 calc R . . . .
C41 C 0.91431(15) 0.40515(16) 0.41830(10) 0.0245(5) Uani 1 1 d . . . . .
H41 H 0.9075 0.3376 0.4230 0.029 Uiso 1 1 calc R . . . .
C22 C 0.40911(17) 1.00379(18) 0.72263(10) 0.0297(5) Uani 1 1 d . . . . .
H22 H 0.3808 1.0224 0.7497 0.036 Uiso 1 1 calc R . . . .
C43 C 0.95654(16) 0.53899(17) 0.37013(10) 0.0251(5) Uani 1 1 d . . . . .
H43 H 0.9784 0.5622 0.3408 0.030 Uiso 1 1 calc R . . . .
C14 C 0.20248(15) 0.73633(15) 0.37970(10) 0.0221(5) Uani 1 1 d . . . . .
H14 H 0.2271 0.7333 0.4202 0.027 Uiso 1 1 calc R . . . .
C51 C 0.85496(17) 0.97789(16) 0.51301(10) 0.0267(5) Uani 1 1 d . . . . .
H51 H 0.8579 0.9320 0.5424 0.032 Uiso 1 1 calc R . . . .
C53 C 0.87059(17) 1.14570(16) 0.48468(11) 0.0294(5) Uani 1 1 d . . . . .
H53 H 0.8833 1.2119 0.4945 0.035 Uiso 1 1 calc R . . . .
C15 C 0.11147(15) 0.71936(16) 0.35402(11) 0.0272(5) Uani 1 1 d . . . . .
H15 H 0.0754 0.7056 0.3772 0.033 Uiso 1 1 calc R . . . .
C44 C 0.85822(15) 0.82555(17) 0.34004(10) 0.0264(5) Uani 1 1 d . . . . .
H44 H 0.9135 0.8427 0.3663 0.032 Uiso 1 1 calc R . . . .
C24 C 0.41670(16) 0.89994(16) 0.64376(10) 0.0238(5) Uani 1 1 d . . . . .
H24 H 0.3931 0.8483 0.6179 0.029 Uiso 1 1 calc R . . . .
C36 C 0.66745(18) 0.42289(16) 0.47873(10) 0.0298(5) Uani 1 1 d . . . . .
H36 H 0.6711 0.4114 0.5176 0.036 Uiso 1 1 calc R . . . .
C52 C 0.87569(17) 1.07669(16) 0.52766(10) 0.0287(5) Uani 1 1 d . . . . .
H52 H 0.8931 1.0961 0.5667 0.034 Uiso 1 1 calc R . . . .
C18 C 0.21900(15) 0.76282(16) 0.28456(10) 0.0238(5) Uani 1 1 d . . . . .
H18 H 0.2545 0.7778 0.2612 0.029 Uiso 1 1 calc R . . . .
C47 C 0.69530(17) 0.77011(17) 0.26101(10) 0.0288(5) Uani 1 1 d . . . . .
H47 H 0.6410 0.7503 0.2346 0.035 Uiso 1 1 calc R . . . .
C16 C 0.07460(16) 0.72312(17) 0.29341(12) 0.0309(6) Uani 1 1 d . . . . .
H16 H 0.0139 0.7106 0.2760 0.037 Uiso 1 1 calc R . . . .
C21 C 0.48414(19) 1.05393(18) 0.72026(10) 0.0326(6) Uani 1 1 d . . . . .
H21 H 0.5065 1.1062 0.7459 0.039 Uiso 1 1 calc R . . . .
C55 C 0.82621(19) 1.01731(17) 0.41203(11) 0.0343(6) Uani 1 1 d . . . . .
H55 H 0.8101 0.9982 0.3729 0.041 Uiso 1 1 calc R . . . .
C33 C 0.65724(17) 0.45485(17) 0.36257(10) 0.0276(5) Uani 1 1 d . . . . .
H33 H 0.6547 0.4655 0.3238 0.033 Uiso 1 1 calc R . . . .
C26 C 0.77331(19) 0.54630(19) 0.62769(11) 0.0337(6) Uani 1 1 d . . . . .
H26 H 0.8317 0.5415 0.6266 0.040 Uiso 1 1 calc R . . . .
C45 C 0.84797(17) 0.81998(18) 0.28077(11) 0.0302(5) Uani 1 1 d . . . . .
H45 H 0.8958 0.8352 0.2673 0.036 Uiso 1 1 calc R . . . .
C46 C 0.76709(17) 0.79201(17) 0.24160(10) 0.0293(5) Uani 1 1 d . . . . .
H46 H 0.7608 0.7879 0.2019 0.035 Uiso 1 1 calc R . . . .
C23 C 0.37595(17) 0.92604(17) 0.68500(10) 0.0290(5) Uani 1 1 d . . . . .
H23 H 0.3262 0.8911 0.6873 0.035 Uiso 1 1 calc R . . . .
F3 F 0.4141(3) 0.47830(14) 0.16357(9) 0.1272(14) Uani 1 1 d . . . . .
C30 C 0.61991(19) 0.58893(19) 0.58194(12) 0.0369(6) Uani 1 1 d . . . . .
H30 H 0.5744 0.6133 0.5500 0.044 Uiso 1 1 calc R . . . .
C17 C 0.12788(16) 0.74534(17) 0.25890(11) 0.0294(5) Uani 1 1 d . . . . .
H17 H 0.1027 0.7486 0.2184 0.035 Uiso 1 1 calc R . . . .
C27 C 0.7538(2) 0.5181(2) 0.67798(11) 0.0412(7) Uani 1 1 d . . . . .
H27 H 0.7991 0.4944 0.7102 0.049 Uiso 1 1 calc R . . . .
C28 C 0.6681(2) 0.52495(19) 0.68019(12) 0.0420(7) Uani 1 1 d . . . . .
H28 H 0.6553 0.5061 0.7139 0.050 Uiso 1 1 calc R . . . .
F2 F 0.5396(2) 0.5484(2) 0.17589(12) 0.1364(15) Uani 1 1 d . . . . .
C54 C 0.8465(2) 1.11608(18) 0.42701(11) 0.0429(7) Uani 1 1 d . . . . .
H54 H 0.8437 1.1624 0.3979 0.051 Uiso 1 1 calc R . . . .
C29 C 0.6007(2) 0.5599(2) 0.63237(14) 0.0496(8) Uani 1 1 d . . . . .
H29 H 0.5424 0.5641 0.6338 0.059 Uiso 1 1 calc R . . . .
C34 C 0.6364(2) 0.36297(18) 0.37993(12) 0.0418(7) Uani 1 1 d . . . . .
H34 H 0.6195 0.3117 0.3529 0.050 Uiso 1 1 calc R . . . .
C35 C 0.6410(2) 0.34740(18) 0.43770(12) 0.0469(8) Uani 1 1 d . . . . .
H35 H 0.6261 0.2857 0.4492 0.056 Uiso 1 1 calc R . . . .
C56 C 0.4682(3) 0.5477(2) 0.19338(13) 0.0613(10) Uani 1 1 d . . . . .
C38 C 0.89762(14) 0.74829(14) 0.47710(9) 0.0186(4) Uani 1 1 d . . . . .
H38A H 0.9409 0.7563 0.4562 0.022 Uiso 1 1 calc R . . . .
H38B H 0.9234 0.7764 0.5159 0.022 Uiso 1 1 calc R . . . .

loop_
_atom_site_aniso_label
_atom_site_aniso_U_11
_atom_site_aniso_U_22
_atom_site_aniso_U_33
_atom_site_aniso_U_23
_atom_site_aniso_U_13
_atom_site_aniso_U_12
Cu1 0.01358(13) 0.01449(12) 0.01756(13) 0.00062(9) 0.00530(10) 0.00036(9)
P1 0.0149(3) 0.0146(2) 0.0187(3) 0.00297(19) 0.0053(2) -0.0004(2)
P2 0.0179(3) 0.0142(2) 0.0174(3) 0.00172(19) 0.0074(2) 0.0003(2)
S1 0.0224(3) 0.0246(3) 0.0189(3) -0.0068(2) 0.0043(2) -0.0018(2)
O2 0.0409(10) 0.0292(9) 0.0226(8) 0.0019(7) 0.0107(8) 0.0014(7)
N2 0.0141(8) 0.0140(8) 0.0159(8) 0.0016(6) 0.0033(7) 0.0003(6)
O1 0.0241(9) 0.0763(14) 0.0231(9) 0.0029(9) 0.0053(8) -0.0040(9)
N1 0.0143(8) 0.0143(8) 0.0160(8) -0.0003(6) 0.0044(7) 0.0000(6)
N3 0.0161(9) 0.0171(8) 0.0229(9) 0.0042(7) 0.0078(8) 0.0012(7)
N4 0.0241(10) 0.0235(9) 0.0211(9) 0.0007(7) 0.0076(8) -0.0032(8)
F1 0.1114(18) 0.0859(14) 0.0364(10) 0.0272(10) 0.0243(11) 0.0588(13)
O3 0.0462(12) 0.0638(13) 0.0422(12) -0.0274(10) 0.0102(10) -0.0290(10)
C1 0.0163(10) 0.0189(10) 0.0188(10) 0.0000(8) 0.0020(9) -0.0003(8)
C6 0.0151(10) 0.0111(8) 0.0151(9) 0.0004(7) 0.0048(8) -0.0005(7)
C31 0.0182(11) 0.0172(10) 0.0186(10) 0.0004(8) 0.0048(9) 0.0023(8)
C32 0.0200(11) 0.0189(10) 0.0217(11) 0.0030(8) 0.0058(9) 0.0008(8)
C5 0.0150(10) 0.0115(9) 0.0156(9) 0.0017(7) 0.0042(8) -0.0005(7)
C25 0.0329(13) 0.0144(10) 0.0231(11) -0.0007(8) 0.0157(10) -0.0026(9)
C39 0.0113(10) 0.0213(10) 0.0174(10) 0.0022(8) 0.0017(8) 0.0017(8)
C8 0.0131(10) 0.0158(9) 0.0223(10) 0.0021(8) 0.0050(8) 0.0018(8)
C7 0.0153(10) 0.0132(9) 0.0166(9) 0.0017(7) 0.0054(8) -0.0003(7)
C49 0.0195(11) 0.0158(9) 0.0194(10) 0.0042(8) 0.0074(9) 0.0011(8)
C12 0.0175(10) 0.0190(10) 0.0188(10) -0.0035(8) 0.0069(9) -0.0003(8)
C3 0.0234(11) 0.0113(9) 0.0164(10) 0.0006(7) 0.0074(9) -0.0004(8)
C37 0.0179(10) 0.0197(10) 0.0172(10) 0.0028(8) 0.0045(9) 0.0020(8)
C9 0.0184(10) 0.0136(9) 0.0209(10) 0.0004(8) 0.0100(9) 0.0013(8)
C48 0.0212(11) 0.0227(11) 0.0254(11) 0.0031(9) 0.0084(9) -0.0026(9)
C50 0.0152(10) 0.0163(10) 0.0234(11) 0.0021(8) 0.0053(9) -0.0009(8)
C4 0.0166(10) 0.0121(9) 0.0169(10) 0.0004(7) 0.0058(8) -0.0003(7)
C10 0.0161(10) 0.0166(9) 0.0172(10) 0.0014(8) 0.0042(8) -0.0024(8)
C2 0.0228(11) 0.0196(10) 0.0150(10) -0.0016(8) 0.0030(9) -0.0017(8)
C19 0.0268(12) 0.0166(10) 0.0150(10) 0.0013(8) 0.0076(9) 0.0037(8)
C11 0.0183(10) 0.0204(10) 0.0164(10) -0.0034(8) 0.0030(8) -0.0029(8)
C13 0.0149(10) 0.0161(9) 0.0218(10) -0.0028(8) 0.0022(9) -0.0019(8)
C40 0.0188(11) 0.0225(11) 0.0246(11) 0.0078(9) 0.0073(9) 0.0023(9)
C42 0.0248(12) 0.0279(12) 0.0216(11) -0.0058(9) 0.0043(10) -0.0008(9)
C20 0.0318(13) 0.0222(11) 0.0195(11) -0.0003(9) 0.0062(10) -0.0004(9)
C41 0.0224(12) 0.0186(10) 0.0293(12) 0.0040(9) 0.0035(10) 0.0005(9)
C22 0.0395(15) 0.0336(13) 0.0190(11) 0.0025(9) 0.0135(11) 0.0139(11)
C43 0.0283(13) 0.0285(12) 0.0208(11) 0.0002(9) 0.0109(10) -0.0043(10)
C14 0.0193(11) 0.0206(10) 0.0258(11) -0.0026(9) 0.0062(9) -0.0027(8)
C51 0.0383(14) 0.0218(11) 0.0223(11) 0.0047(9) 0.0127(11) -0.0016(10)
C53 0.0340(14) 0.0173(11) 0.0329(13) 0.0005(9) 0.0047(11) -0.0075(9)
C15 0.0191(11) 0.0257(11) 0.0377(14) -0.0061(10) 0.0103(10) -0.0061(9)
C44 0.0173(11) 0.0368(13) 0.0244(12) 0.0053(10) 0.0053(9) 0.0003(10)
C24 0.0296(13) 0.0201(10) 0.0239(11) -0.0020(9) 0.0114(10) -0.0012(9)
C36 0.0485(16) 0.0195(11) 0.0232(12) 0.0003(9) 0.0139(11) -0.0047(10)
C52 0.0392(14) 0.0236(11) 0.0229(12) -0.0019(9) 0.0093(11) -0.0039(10)
C18 0.0220(12) 0.0257(11) 0.0215(11) -0.0004(9) 0.0034(9) 0.0009(9)
C47 0.0291(13) 0.0309(12) 0.0233(12) -0.0006(10) 0.0040(10) -0.0054(10)
C16 0.0154(11) 0.0291(12) 0.0431(15) -0.0092(11) 0.0016(11) -0.0038(9)
C21 0.0482(16) 0.0278(12) 0.0199(11) -0.0068(9) 0.0080(11) 0.0053(11)
C55 0.0516(17) 0.0227(12) 0.0211(12) 0.0037(9) 0.0006(12) -0.0087(11)
C33 0.0361(14) 0.0275(12) 0.0195(11) 0.0000(9) 0.0092(10) 0.0020(10)
C26 0.0392(15) 0.0397(14) 0.0237(12) 0.0053(10) 0.0119(11) -0.0033(12)
C45 0.0270(13) 0.0386(13) 0.0298(13) 0.0082(11) 0.0157(11) 0.0058(10)
C46 0.0405(15) 0.0297(12) 0.0199(11) 0.0009(9) 0.0127(11) 0.0030(11)
C23 0.0336(14) 0.0321(12) 0.0263(12) 0.0036(10) 0.0168(11) 0.0031(10)
F3 0.305(4) 0.0251(10) 0.0460(12) -0.0052(9) 0.0471(19) -0.0008(16)
C30 0.0357(15) 0.0408(14) 0.0411(15) 0.0107(12) 0.0219(13) 0.0032(12)
C17 0.0230(12) 0.0311(12) 0.0261(12) -0.0032(10) -0.0039(10) 0.0019(10)
C27 0.060(2) 0.0428(15) 0.0210(12) 0.0037(11) 0.0130(13) -0.0079(14)
C28 0.076(2) 0.0315(13) 0.0308(14) -0.0012(11) 0.0340(15) -0.0131(14)
F2 0.179(3) 0.167(3) 0.106(2) 0.070(2) 0.106(2) 0.140(3)
C54 0.069(2) 0.0222(12) 0.0283(13) 0.0083(10) 0.0016(14) -0.0151(12)
C29 0.054(2) 0.0533(18) 0.058(2) 0.0074(15) 0.0415(17) -0.0008(15)
C34 0.074(2) 0.0221(12) 0.0302(14) -0.0094(10) 0.0179(14) -0.0116(13)
C35 0.090(3) 0.0182(12) 0.0359(15) -0.0021(10) 0.0254(16) -0.0151(13)
C56 0.108(3) 0.0519(19) 0.0295(15) 0.0111(14) 0.0293(18) 0.040(2)
C38 0.0145(10) 0.0175(10) 0.0232(11) 0.0009(8) 0.0052(9) -0.0014(8)

loop_
_atom_type_symbol
_atom_type_description
_atom_type_scat_dispersion_real
_atom_type_scat_dispersion_imag
_atom_type_scat_source
C C 0.0033 0.0016 'International Tables Vol C Tables 4.2.6.8 and 6.1.1.4'
H H 0.0000 0.0000 'International Tables Vol C Tables 4.2.6.8 and 6.1.1.4'
Cu Cu 0.3201 1.2651 'International Tables Vol C Tables 4.2.6.8 and 6.1.1.4'
F F 0.0171 0.0103 'International Tables Vol C Tables 4.2.6.8 and 6.1.1.4'
N N 0.0061 0.0033 'International Tables Vol C Tables 4.2.6.8 and 6.1.1.4'
O O 0.0106 0.0060 'International Tables Vol C Tables 4.2.6.8 and 6.1.1.4'
P P 0.1023 0.0942 'International Tables Vol C Tables 4.2.6.8 and 6.1.1.4'
S S 0.1246 0.1234 'International Tables Vol C Tables 4.2.6.8 and 6.1.1.4'

loop_
_geom_angle_atom_site_label_1
_geom_angle_atom_site_label_2
_geom_angle_atom_site_label_3
_geom_angle
_geom_angle_site_symmetry_1
_geom_angle_site_symmetry_3
_geom_angle_publ_flag
P1 Cu1 P2 104.99(2) . . ?
N2 Cu1 P1 124.21(5) . . ?
N2 Cu1 P2 105.47(5) . . ?
N2 Cu1 N1 80.80(7) . . ?
N1 Cu1 P1 127.14(5) . . ?
N1 Cu1 P2 111.73(5) . . ?
C49 P1 Cu1 119.40(7) . . ?
C49 P1 C50 103.79(9) . . ?
C49 P1 C38 103.49(10) . . ?
C50 P1 Cu1 116.85(7) . . ?
C50 P1 C38 101.73(9) . . ?
C38 P1 Cu1 109.43(7) . . ?
C31 P2 Cu1 112.21(7) . . ?
C31 P2 C25 104.82(10) . . ?
C31 P2 C37 104.10(10) . . ?
C25 P2 Cu1 122.76(7) . . ?
C25 P2 C37 102.84(10) . . ?
C37 P2 Cu1 108.29(7) . . ?
O2 S1 C56 103.67(12) . . ?
O1 S1 O2 115.26(11) . . ?
O1 S1 C56 102.24(16) . . ?
O3 S1 O2 115.53(12) . . ?
O3 S1 O1 114.57(12) . . ?
O3 S1 C56 102.98(17) . . ?
C1 N2 Cu1 127.84(14) . . ?
C1 N2 C5 117.72(18) . . ?
C5 N2 Cu1 113.77(13) . . ?
C6 N1 Cu1 112.29(13) . . ?
C12 N1 Cu1 130.80(14) . . ?
C12 N1 C6 116.82(17) . . ?
C39 N3 C37 121.41(16) . . ?
C39 N3 C38 121.85(17) . . ?
C37 N3 C38 116.42(17) . . ?
C39 N4 C43 117.65(18) . . ?
N2 C1 C2 122.7(2) . . ?
N1 C6 C5 116.68(17) . . ?
N1 C6 C7 123.39(17) . . ?
C7 C6 C5 119.84(18) . . ?
C32 C31 P2 117.10(15) . . ?
C36 C31 P2 124.15(17) . . ?
C36 C31 C32 118.74(19) . . ?
C33 C32 C31 120.9(2) . . ?
N2 C5 C6 116.41(17) . . ?
N2 C5 C4 123.29(18) . . ?
C4 C5 C6 120.24(18) . . ?
C26 C25 P2 123.11(18) . . ?
C30 C25 P2 118.33(19) . . ?
C30 C25 C26 118.6(2) . . ?
N3 C39 C40 121.32(19) . . ?
N4 C39 N3 117.06(18) . . ?
N4 C39 C40 121.62(19) . . ?
C9 C8 C7 121.42(19) . . ?
C6 C7 C8 117.86(18) . . ?
C6 C7 C10 118.00(18) . . ?
C10 C7 C8 124.13(18) . . ?
C48 C49 P1 119.04(16) . . ?
C48 C49 C44 118.4(2) . . ?
C44 C49 P1 122.55(17) . . ?
N1 C12 C11 123.87(19) . . ?
C4 C3 C19 122.27(19) . . ?
C2 C3 C4 117.45(19) . . ?
C2 C3 C19 120.19(18) . . ?
N3 C37 P2 111.82(14) . . ?
C8 C9 C4 121.48(19) . . ?
C49 C48 C47 121.0(2) . . ?
C51 C50 P1 118.75(16) . . ?
C55 C50 P1 122.70(17) . . ?
C55 C50 C51 118.3(2) . . ?
C5 C4 C3 117.71(18) . . ?
C5 C4 C9 117.80(18) . . ?
C3 C4 C9 124.48(18) . . ?
C7 C10 C13 123.98(18) . . ?
C11 C10 C7 117.15(19) . . ?
C11 C10 C13 118.83(18) . . ?
C3 C2 C1 120.81(19) . . ?
C20 C19 C3 121.0(2) . . ?
C20 C19 C24 118.0(2) . . ?
C24 C19 C3 120.89(19) . . ?
C10 C11 C12 120.66(19) . . ?
C14 C13 C10 121.78(19) . . ?
C14 C13 C18 118.7(2) . . ?
C18 C13 C10 119.31(19) . . ?
C41 C40 C39 118.5(2) . . ?
C43 C42 C41 117.0(2) . . ?
C21 C20 C19 120.5(2) . . ?
C40 C41 C42 120.7(2) . . ?
C21 C22 C23 120.1(2) . . ?
N4 C43 C42 124.5(2) . . ?
C15 C14 C13 121.0(2) . . ?
C50 C51 C52 120.7(2) . . ?
C52 C53 C54 119.5(2) . . ?
C14 C15 C16 119.6(2) . . ?
C45 C44 C49 120.5(2) . . ?
C23 C24 C19 121.1(2) . . ?
C35 C36 C31 119.9(2) . . ?
C53 C52 C51 120.4(2) . . ?
C17 C18 C13 120.2(2) . . ?
C46 C47 C48 119.5(2) . . ?
C17 C16 C15 120.2(2) . . ?
C22 C21 C20 120.3(2) . . ?
C50 C55 C54 120.6(2) . . ?
C32 C33 C34 119.9(2) . . ?
C27 C26 C25 120.7(3) . . ?
C46 C45 C44 120.2(2) . . ?
C45 C46 C47 120.4(2) . . ?
C22 C23 C24 120.0(2) . . ?
C25 C30 C29 120.4(3) . . ?
C16 C17 C18 120.3(2) . . ?
C28 C27 C26 120.2(3) . . ?
C27 C28 C29 120.0(2) . . ?
C53 C54 C55 120.5(2) . . ?
C28 C29 C30 120.1(3) . . ?
C33 C34 C35 119.8(2) . . ?
C34 C35 C36 120.7(2) . . ?
F1 C56 S1 111.5(2) . . ?
F3 C56 S1 111.7(3) . . ?
F3 C56 F1 106.3(3) . . ?
F2 C56 S1 111.6(3) . . ?
F2 C56 F1 107.9(3) . . ?
F2 C56 F3 107.5(3) . . ?
N3 C38 P1 113.15(14) . . ?

loop_
_geom_bond_atom_site_label_1
_geom_bond_atom_site_label_2
_geom_bond_distance
_geom_bond_site_symmetry_2
_geom_bond_publ_flag
Cu1 P1 2.2304(6) . ?
Cu1 P2 2.2526(6) . ?
Cu1 N2 2.0377(17) . ?
Cu1 N1 2.0754(17) . ?
P1 C49 1.824(2) . ?
P1 C50 1.834(2) . ?
P1 C38 1.874(2) . ?
P2 C31 1.820(2) . ?
P2 C25 1.823(2) . ?
P2 C37 1.855(2) . ?
S1 O2 1.4460(16) . ?
S1 O1 1.4352(19) . ?
S1 O3 1.4256(18) . ?
S1 C56 1.801(3) . ?
N2 C1 1.334(3) . ?
N2 C5 1.363(3) . ?
N1 C6 1.366(2) . ?
N1 C12 1.330(3) . ?
N3 C39 1.385(3) . ?
N3 C37 1.456(3) . ?
N3 C38 1.460(2) . ?
N4 C39 1.346(3) . ?
N4 C43 1.348(3) . ?
F1 C56 1.341(3) . ?
C1 C2 1.393(3) . ?
C6 C5 1.446(3) . ?
C6 C7 1.412(3) . ?
C31 C32 1.402(3) . ?
C31 C36 1.389(3) . ?
C32 C33 1.380(3) . ?
C5 C4 1.407(3) . ?
C25 C26 1.392(3) . ?
C25 C30 1.386(3) . ?
C39 C40 1.405(3) . ?
C8 C7 1.440(3) . ?
C8 C9 1.356(3) . ?
C7 C10 1.428(3) . ?
C49 C48 1.389(3) . ?
C49 C44 1.401(3) . ?
C12 C11 1.391(3) . ?
C3 C4 1.427(3) . ?
C3 C2 1.384(3) . ?
C3 C19 1.480(3) . ?
C9 C4 1.438(3) . ?
C48 C47 1.394(3) . ?
C50 C51 1.390(3) . ?
C50 C55 1.388(3) . ?
C10 C11 1.382(3) . ?
C10 C13 1.487(3) . ?
C19 C20 1.397(3) . ?
C19 C24 1.397(3) . ?
C13 C14 1.396(3) . ?
C13 C18 1.402(3) . ?
C40 C41 1.375(3) . ?
C42 C41 1.383(3) . ?
C42 C43 1.375(3) . ?
C20 C21 1.388(3) . ?
C22 C21 1.377(4) . ?
C22 C23 1.377(3) . ?
C14 C15 1.389(3) . ?
C51 C52 1.392(3) . ?
C53 C52 1.375(3) . ?
C53 C54 1.377(3) . ?
C15 C16 1.390(3) . ?
C44 C45 1.385(3) . ?
C24 C23 1.384(3) . ?
C36 C35 1.389(3) . ?
C18 C17 1.392(3) . ?
C47 C46 1.382(3) . ?
C16 C17 1.384(4) . ?
C55 C54 1.392(3) . ?
C33 C34 1.381(3) . ?
C26 C27 1.390(3) . ?
C45 C46 1.378(3) . ?
F3 C56 1.317(5) . ?
C30 C29 1.394(4) . ?
C27 C28 1.368(4) . ?
C28 C29 1.380(4) . ?
F2 C56 1.317(5) . ?
C34 C35 1.384(4) . ?
